data_4002652
loop_
_publ_author_name
'Aitken, Jennifer A.'
'Larson, Paul'
'Mahanti, S. D.'
'Kanatzidis, Mercouri G.'

_publ_section_title
;
 Li~2~PbGeS~4~ and Li~2~EuGeS~4~: polar chalcopyrites with a severe
 tetragonal compression
;
_journal_coden_ASTM CMATEX
_journal_issue 12
_journal_name_full 'Chemistry of Materials'
_journal_page_first 4714
_journal_page_last 4721
_journal_paper_doi 10.1021/cm0105357
_journal_volume 13
_journal_year 2001
_chemical_formula_sum 'Ge Li2 Pb S4'
_chemical_formula_weight 421.90
_space_group_crystal_system tetragonal
_space_group_IT_number 121
_space_group_name_Hall 'I -4 2'
_space_group_name_H-M_alt 'I -4 2 m'
_atom_sites_solution_hydrogens geom
_atom_sites_solution_primary direct
_atom_sites_solution_secondary difmap
_audit_creation_method SHELXL-97
_cell_angle_alpha 90.00
_cell_angle_beta 90.00
_cell_angle_gamma 90.00
_cell_formula_units_Z 2
_cell_length_a 6.5224(5)
_cell_length_b 6.5224(5)
_cell_length_c 7.7603(8)
_cell_measurement_reflns_used 4391
_cell_measurement_temperature 293(2)
_cell_measurement_theta_max 26.97
_cell_volume 330.14(5)
_computing_cell_refinement saint
_computing_data_collection smart
_computing_data_reduction saint
_computing_structure_refinement 'SHELXL-97 (Sheldrick, 1997)'
_computing_structure_solution 'SHELXS-97 (Sheldrick, 1990)'
_diffrn_ambient_temperature 293(2)
_diffrn_measured_fraction_theta_full 1.000
_diffrn_measured_fraction_theta_max 1.000
_diffrn_measurement_device_type 'Bruker Smart Platform CCD'
_diffrn_radiation_monochromator graphite
_diffrn_radiation_source 'fine-focus sealed tube'
_diffrn_radiation_type MoK\a
_diffrn_radiation_wavelength 0.71073
_diffrn_reflns_av_R_equivalents 0.0826
_diffrn_reflns_av_sigmaI/netI 0.0415
_diffrn_reflns_limit_h_max 7
_diffrn_reflns_limit_h_min -8
_diffrn_reflns_limit_k_max 8
_diffrn_reflns_limit_k_min -8
_diffrn_reflns_limit_l_max 9
_diffrn_reflns_limit_l_min -9
_diffrn_reflns_number 1626
_diffrn_reflns_theta_full 26.97
_diffrn_reflns_theta_max 26.97
_diffrn_reflns_theta_min 4.08
_exptl_absorpt_coefficient_mu 31.146
_exptl_absorpt_correction_T_max 1.000000
_exptl_absorpt_correction_T_min 0.357802
_exptl_absorpt_correction_type empirical
_exptl_absorpt_process_details Sadabs
_exptl_crystal_colour yellow
_exptl_crystal_density_diffrn 4.244
_exptl_crystal_density_method 'not measured'
_exptl_crystal_description plate-like
_exptl_crystal_F_000 368
_exptl_crystal_size_max 0.26
_exptl_crystal_size_mid 0.14
_exptl_crystal_size_min 0.05
_geom_special_details
; 
 All esds (except the esd in the dihedral angle between two l.s. planes) 
 are estimated using the full covariance matrix.  The cell esds are taken 
 into account individually in the estimation of esds in distances, angles 
 and torsion angles; correlations between esds in cell parameters are only 
 used when they are defined by crystal symmetry.  An approximate (isotropic) 
 treatment of cell esds is used for estimating esds involving l.s. planes. 
;
_refine_diff_density_max 1.541
_refine_diff_density_min -1.476
_refine_diff_density_rms 0.289
_refine_ls_abs_structure_details 'Flack H D (1983), Acta Cryst. A39, 876-881'
_refine_ls_abs_structure_Flack 0.09(2)
_refine_ls_extinction_coef 0.072(6)
_refine_ls_extinction_expression Fc^*^=kFc[1+0.001xFc^2^\l^3^/sin(2\q)]^-1/4^
_refine_ls_extinction_method SHELXL
_refine_ls_goodness_of_fit_ref 1.114
_refine_ls_hydrogen_treatment mixed
_refine_ls_matrix_type full
_refine_ls_number_parameters 14
_refine_ls_number_reflns 203
_refine_ls_number_restraints 0
_refine_ls_restrained_S_all 1.114
_refine_ls_R_factor_all 0.0253
_refine_ls_R_factor_gt 0.0253
_refine_ls_shift/su_max 0.000
_refine_ls_shift/su_mean 0.000
_refine_ls_structure_factor_coef Fsqd
_refine_ls_weighting_details 'calc w=1/[\s^2^(Fo^2^)+(0.0399P)^2^+0.0000P] where P=(Fo^2^+2Fc^2^)/3'
_refine_ls_weighting_scheme calc
_refine_ls_wR_factor_gt 0.0646
_refine_ls_wR_factor_ref 0.0646
_refine_special_details
; 
 Refinement of F^2^ against ALL reflections.  The weighted R-factor wR and 
 goodness of fit S are based on F^2^, conventional R-factors R are based 
 on F, with F set to zero for negative F^2^. The threshold expression of 
 F^2^ > 2sigma(F^2^) is used only for calculating R-factors(gt) etc. and is 
 not relevant to the choice of reflections for refinement.  R-factors based 
 on F^2^ are statistically about twice as large as those based on F, and R- 
 factors based on ALL data will be even larger. 
;
_reflns_number_gt 203
_reflns_number_total 203
_reflns_threshold_expression >2sigma(I)
_cod_data_source_file cm0105357_si_001.cif
_cod_data_source_block Li2PbGeS4
_cod_database_code 4002652

loop_
_space_group_symop_id
_space_group_symop_operation_xyz
1 x,y,z
2 -x,-y,z
3 y,-x,-z
4 -y,x,-z
5 -x,y,-z
6 x,-y,-z
7 -y,-x,z
8 y,x,z
9 x+1/2,y+1/2,z+1/2
10 -x+1/2,-y+1/2,z+1/2
11 y+1/2,-x+1/2,-z+1/2
12 -y+1/2,x+1/2,-z+1/2
13 -x+1/2,y+1/2,-z+1/2
14 x+1/2,-y+1/2,-z+1/2
15 -y+1/2,-x+1/2,z+1/2
16 y+1/2,x+1/2,z+1/2

loop_
_atom_site_label
_atom_site_type_symbol
_atom_site_fract_x
_atom_site_fract_y
_atom_site_fract_z
_atom_site_U_iso_or_equiv
_atom_site_adp_type
_atom_site_occupancy
_atom_site_symmetry_multiplicity
_atom_site_calc_flag
_atom_site_refinement_flags
Pb1 Pb 0.0000 0.0000 0.0000 0.0148(5) Uani 1 8 d S
Ge1 Ge 0.0000 0.0000 0.5000 0.0053(5) Uani 1 8 d S
S1 S 0.3030(3) 0.3030(3) 0.1624(3) 0.0087(6) Uani 1 2 d S
Li1 Li 0.0000 0.5000 0.2500 0.028(8) Uani 1 4 d S

loop_
_atom_site_aniso_label
_atom_site_aniso_U_11
_atom_site_aniso_U_22
_atom_site_aniso_U_33
_atom_site_aniso_U_23
_atom_site_aniso_U_13
_atom_site_aniso_U_12
Pb1 0.0162(5) 0.0162(5) 0.0119(6) 0.000 0.000 0.000
Ge1 0.0067(6) 0.0067(6) 0.0026(9) 0.000 0.000 0.000
S1 0.0092(8) 0.0092(8) 0.0077(14) 0.0012(7) 0.0012(7) -0.0013(11)
Li1 0.030(13) 0.030(13) 0.022(19) 0.000 0.000 0.000

loop_
_atom_type_symbol
_atom_type_description
_atom_type_scat_dispersion_real
_atom_type_scat_dispersion_imag
_atom_type_scat_source
Li Li -0.0003 0.0001 'International Tables Vol C Tables 4.2.6.8 and 6.1.1.4'
S S 0.1246 0.1234 'International Tables Vol C Tables 4.2.6.8 and 6.1.1.4'
Ge Ge 0.1547 1.8001 'International Tables Vol C Tables 4.2.6.8 and 6.1.1.4'
Pb Pb -3.3944 10.1111 'International Tables Vol C Tables 4.2.6.8 and 6.1.1.4'

loop_
_geom_angle_atom_site_label_1
_geom_angle_atom_site_label_2
_geom_angle_atom_site_label_3
_geom_angle
_geom_angle_site_symmetry_1
_geom_angle_site_symmetry_3
S1 Pb1 S1 99.73(4) 2 4
S1 Pb1 S1 99.73(4) 2 3
S1 Pb1 S1 131.46(9) 4 3
S1 Pb1 S1 131.46(9) 2 .
S1 Pb1 S1 99.73(4) 4 .
S1 Pb1 S1 99.73(4) 3 .
S1 Pb1 S1 79.53(3) 2 9_444
S1 Pb1 S1 70.26(3) 4 9_444
S1 Pb1 S1 70.26(3) 3 9_444
S1 Pb1 S1 149.01(9) . 9_444
S1 Pb1 S1 70.26(3) 2 12_545
S1 Pb1 S1 149.01(9) 4 12_545
S1 Pb1 S1 79.53(3) 3 12_545
S1 Pb1 S1 70.26(3) . 12_545
S1 Pb1 S1 132.48(6) 9_444 12_545
S1 Pb1 S1 70.26(3) 2 11_455
S1 Pb1 S1 79.53(3) 4 11_455
S1 Pb1 S1 149.01(9) 3 11_455
S1 Pb1 S1 70.26(3) . 11_455
S1 Pb1 S1 132.48(6) 9_444 11_455
S1 Pb1 S1 69.48(9) 12_545 11_455
S1 Pb1 S1 149.01(9) 2 10_554
S1 Pb1 S1 70.26(3) 4 10_554
S1 Pb1 S1 70.26(3) 3 10_554
S1 Pb1 S1 79.53(3) . 10_554
S1 Pb1 S1 69.48(9) 9_444 10_554
S1 Pb1 S1 132.48(6) 12_545 10_554
S1 Pb1 S1 132.48(6) 11_455 10_554
S1 Pb1 Li1 110.11(4) 2 13_545
S1 Pb1 Li1 139.830(16) 4 13_545
S1 Pb1 Li1 69.89(4) 3 13_545
S1 Pb1 Li1 40.170(16) . 13_545
S1 Pb1 Li1 140.034(15) 9_444 13_545
S1 Pb1 Li1 39.966(15) 12_545 13_545
S1 Pb1 Li1 85.77(4) 11_455 13_545
S1 Pb1 Li1 94.23(4) 10_554 13_545
S1 Pb1 Li1 110.11(4) 2 .
S1 Pb1 Li1 69.89(4) 4 .
S1 Pb1 Li1 139.830(16) 3 .
S1 Pb1 Li1 40.170(16) . .
S1 Pb1 Li1 140.034(15) 9_444 .
S1 Pb1 Li1 85.77(4) 12_545 .
S1 Pb1 Li1 39.966(15) 11_455 .
S1 Pb1 Li1 94.23(4) 10_554 .
Li1 Pb1 Li1 74.847(3) 13_545 .
S1 Pb1 Li1 69.89(4) 2 5_545
S1 Pb1 Li1 110.11(4) 4 5_545
S1 Pb1 Li1 40.170(16) 3 5_545
S1 Pb1 Li1 139.830(16) . 5_545
S1 Pb1 Li1 39.966(15) 9_444 5_545
S1 Pb1 Li1 94.23(4) 12_545 5_545
S1 Pb1 Li1 140.034(15) 11_455 5_545
S1 Pb1 Li1 85.77(4) 10_554 5_545
Li1 Pb1 Li1 105.153(3) 13_545 5_545
Li1 Pb1 Li1 180.0 . 5_545
S1 Pb1 Li1 69.89(4) 2 9_444
S1 Pb1 Li1 40.170(16) 4 9_444
S1 Pb1 Li1 110.11(4) 3 9_444
S1 Pb1 Li1 139.830(16) . 9_444
S1 Pb1 Li1 39.966(15) 9_444 9_444
S1 Pb1 Li1 140.034(15) 12_545 9_444
S1 Pb1 Li1 94.23(4) 11_455 9_444
S1 Pb1 Li1 85.77(4) 10_554 9_444
Li1 Pb1 Li1 180.0 13_545 9_444
Li1 Pb1 Li1 105.153(3) . 9_444
Li1 Pb1 Li1 74.847(3) 5_545 9_444
S1 Pb1 Li1 40.170(16) 2 1_545
S1 Pb1 Li1 139.830(16) 4 1_545
S1 Pb1 Li1 69.89(4) 3 1_545
S1 Pb1 Li1 110.11(4) . 1_545
S1 Pb1 Li1 94.23(4) 9_444 1_545
S1 Pb1 Li1 39.966(15) 12_545 1_545
S1 Pb1 Li1 85.77(4) 11_455 1_545
S1 Pb1 Li1 140.034(15) 10_554 1_545
Li1 Pb1 Li1 74.847(3) 13_545 1_545
Li1 Pb1 Li1 118.504(7) . 1_545
Li1 Pb1 Li1 61.496(7) 5_545 1_545
Li1 Pb1 Li1 105.153(4) 9_444 1_545
S1 Pb1 Li1 139.830(16) 2 9_544
S1 Pb1 Li1 110.11(4) 4 9_544
S1 Pb1 Li1 40.170(16) 3 9_544
S1 Pb1 Li1 69.89(4) . 9_544
S1 Pb1 Li1 85.77(4) 9_444 9_544
S1 Pb1 Li1 94.23(4) 12_545 9_544
S1 Pb1 Li1 140.034(15) 11_455 9_544
S1 Pb1 Li1 39.966(15) 10_554 9_544
Li1 Pb1 Li1 61.496(7) 13_545 9_544
Li1 Pb1 Li1 105.153(4) . 9_544
Li1 Pb1 Li1 74.847(3) 5_545 9_544
Li1 Pb1 Li1 118.504(7) 9_444 9_544
Li1 Pb1 Li1 105.153(3) 1_545 9_544
S1 Pb1 Li1 139.830(16) 2 5
S1 Pb1 Li1 40.170(16) 4 5
S1 Pb1 Li1 110.11(4) 3 5
S1 Pb1 Li1 69.89(4) . 5
S1 Pb1 Li1 85.77(4) 9_444 5
S1 Pb1 Li1 140.034(15) 12_545 5
S1 Pb1 Li1 94.23(4) 11_455 5
S1 Pb1 Li1 39.966(15) 10_554 5
Li1 Pb1 Li1 105.153(4) 13_545 5
Li1 Pb1 Li1 61.496(7) . 5
Li1 Pb1 Li1 118.504(7) 5_545 5
Li1 Pb1 Li1 74.847(3) 9_444 5
Li1 Pb1 Li1 180.0 1_545 5
Li1 Pb1 Li1 74.847(4) 9_544 5
S1 Pb1 Li1 40.170(16) 2 13_445
S1 Pb1 Li1 69.89(4) 4 13_445
S1 Pb1 Li1 139.830(16) 3 13_445
S1 Pb1 Li1 110.11(4) . 13_445
S1 Pb1 Li1 94.23(4) 9_444 13_445
S1 Pb1 Li1 85.77(4) 12_545 13_445
S1 Pb1 Li1 39.966(15) 11_455 13_445
S1 Pb1 Li1 140.034(15) 10_554 13_445
Li1 Pb1 Li1 118.504(7) 13_545 13_445
Li1 Pb1 Li1 74.847(3) . 13_445
Li1 Pb1 Li1 105.153(4) 5_545 13_445
Li1 Pb1 Li1 61.496(7) 9_444 13_445
Li1 Pb1 Li1 74.847(4) 1_545 13_445
Li1 Pb1 Li1 180.0 9_544 13_445
Li1 Pb1 Li1 105.153(3) 5 13_445
S1 Ge1 S1 108.96(7) 10 12_545
S1 Ge1 S1 110.51(13) 10 9_445
S1 Ge1 S1 108.96(7) 12_545 9_445
S1 Ge1 S1 108.96(7) 10 11_455
S1 Ge1 S1 110.51(13) 12_545 11_455
S1 Ge1 S1 108.96(7) 9_445 11_455
Ge1 S1 Li1 108.77(6) 9_554 13_545
Ge1 S1 Li1 108.77(6) 9_554 .
Li1 S1 Li1 140.08(11) 13_545 .
Ge1 S1 Pb1 120.98(10) 9_554 .
Li1 S1 Pb1 86.11(6) 13_545 .
Li1 S1 Pb1 86.11(6) . .
Ge1 S1 Pb1 90.01(8) 9_554 9
Li1 S1 Pb1 83.45(6) 13_545 9
Li1 S1 Pb1 83.45(6) . 9
Pb1 S1 Pb1 149.01(9) . 9
S1 Li1 S1 147.82(11) 12 11_455
S1 Li1 S1 94.40(3) 12 2_565
S1 Li1 S1 94.40(3) 11_455 2_565
S1 Li1 S1 94.40(3) 12 .
S1 Li1 S1 94.40(3) 11_455 .
S1 Li1 S1 147.82(11) 2_565 .
S1 Li1 Pb1 146.52(6) 12 .
S1 Li1 Pb1 56.59(6) 11_455 .
S1 Li1 Pb1 107.96(6) 2_565 .
S1 Li1 Pb1 53.72(6) . .
S1 Li1 Pb1 53.72(6) 12 9
S1 Li1 Pb1 107.96(6) 11_455 9
S1 Li1 Pb1 146.52(6) 2_565 9
S1 Li1 Pb1 56.58(6) . 9
Pb1 Li1 Pb1 105.153(3) . 9
S1 Li1 Pb1 56.59(6) 12 1_565
S1 Li1 Pb1 146.52(6) 11_455 1_565
S1 Li1 Pb1 53.72(6) 2_565 1_565
S1 Li1 Pb1 107.96(6) . 1_565
Pb1 Li1 Pb1 118.504(7) . 1_565
Pb1 Li1 Pb1 105.153(4) 9 1_565
S1 Li1 Pb1 107.96(6) 12 9_455
S1 Li1 Pb1 53.72(6) 11_455 9_455
S1 Li1 Pb1 56.59(6) 2_565 9_455
S1 Li1 Pb1 146.52(6) . 9_455
Pb1 Li1 Pb1 105.153(4) . 9_455
Pb1 Li1 Pb1 118.504(7) 9 9_455
Pb1 Li1 Pb1 105.153(3) 1_565 9_455

loop_
_geom_bond_atom_site_label_1
_geom_bond_atom_site_label_2
_geom_bond_distance
_geom_bond_site_symmetry_2
Pb1 S1 3.066(3) 2
Pb1 S1 3.066(3) 4
Pb1 S1 3.066(3) 3
Pb1 S1 3.066(3) .
Pb1 S1 3.188(3) 9_444
Pb1 S1 3.188(3) 12_545
Pb1 S1 3.188(3) 11_455
Pb1 S1 3.188(3) 10_554
Pb1 Li1 3.7946(2) 13_545
Pb1 Li1 3.7946(2) .
Pb1 Li1 3.7946(2) 5_545
Pb1 Li1 3.7946(2) 9_444
Pb1 Li1 3.7946(2) 1_545
Pb1 Li1 3.7946(2) 9_544
Pb1 Li1 3.7946(2) 5
Pb1 Li1 3.7946(2) 13_445
Ge1 S1 2.211(3) 10
Ge1 S1 2.211(3) 12_545
Ge1 S1 2.211(3) 9_445
Ge1 S1 2.211(3) 11_455
S1 Ge1 2.211(3) 9_554
S1 Li1 2.4534(9) 13_545
S1 Li1 2.4534(9) .
S1 Pb1 3.188(3) 9
Li1 S1 2.4534(9) 12
Li1 S1 2.4534(9) 11_455
Li1 S1 2.4534(9) 2_565
Li1 Pb1 3.7946(2) 9
Li1 Pb1 3.7946(2) 1_565
Li1 Pb1 3.7946(2) 9_455

loop_
_cod_changelog_entry_id
_cod_changelog_entry_author
_cod_changelog_entry_date
_cod_changelog_entry_text
1 'Vaitkus, Antanas' 2022-09-17T18:20:00+03:00 'Updated bibliographic information.'
2 'Vaitkus, Antanas' 2022-09-17T19:30:00+03:00
;
 Added additional information after consulting the original CIF file which
 was provided as supplementary material for the original publication.
;
